data_4020246
loop_
_publ_author_name
'Claudia Loosli'
'Chunyang Jia'
'Shi-Xia Liu'
'Marco Haas'
'Maryl\'ene Dias'
'Eric Levillain'
'Antonia Neels'
'Gael Labat'
'Andreas Hauser'
'Silvio Decurtins'

_journal_name_full 'Journal of Organic Chemistry'
_journal_page_first 4988
_journal_page_last 4992
_journal_paper_doi 10.1021/jo0501801
_journal_volume 70
_journal_year 2005
_chemical_formula_moiety C18H16N2S6)
_chemical_formula_sum 'C18 H16 N2 S6'
_chemical_formula_weight 452.69
_space_group_IT_number 2
_symmetry_cell_setting triclinic
_symmetry_space_group_name_Hall '-P 1'
_symmetry_space_group_name_H-M 'P -1'
_cell_angle_alpha 76.683(8)
_cell_angle_beta 81.060(9)
_cell_angle_gamma 71.790(8)
_cell_formula_units_Z 2
_cell_length_a 7.8493(9)
_cell_length_b 8.5693(9)
_cell_length_c 16.0885(18)
_cell_measurement_temperature 153(2)
_cell_volume 996.24(19)
_diffrn_ambient_temperature 153(2)
_exptl_crystal_density_diffrn 1.509
_cod_database_code 4020246

loop_
_symmetry_equiv_pos_as_xyz
'x, y, z'
'-x, -y, -z'

loop_
_atom_site_label
_atom_site_type_symbol
_atom_site_fract_x
_atom_site_fract_y
_atom_site_fract_z
_atom_site_U_iso_or_equiv
_atom_site_adp_type
_atom_site_occupancy
_atom_site_symmetry_multiplicity
_atom_site_calc_flag
_atom_site_refinement_flags
_atom_site_disorder_assembly
_atom_site_disorder_group
C1 C 0.0057(3) 0.3113(3) 0.57144(14) 0.0184(4) Uani 1 1 d . . .
C2 C -0.0243(3) 0.2006(3) 0.43926(14) 0.0178(4) Uani 1 1 d . . .
C3 C -0.2003(3) 0.2569(3) 0.47682(15) 0.0193(4) Uani 1 1 d . . .
C4 C -0.3442(3) 0.2456(3) 0.44166(16) 0.0213(5) Uani 1 1 d . . .
H4A H -0.4635 0.2854 0.4668 0.026 Uiso 1 1 calc R . .
C5 C -0.3130(3) 0.1753(3) 0.36899(15) 0.0202(5) Uani 1 1 d . . .
C6 C -0.1376(3) 0.1188(3) 0.33108(15) 0.0191(4) Uani 1 1 d . . .
C7 C 0.0068(3) 0.1325(3) 0.36634(15) 0.0188(4) Uani 1 1 d . . .
H7A H 0.1260 0.0953 0.3406 0.023 Uiso 1 1 calc R . .
C8 C -0.4610(3) 0.1561(3) 0.33456(17) 0.0256(5) Uani 1 1 d . . .
C9 C -0.1060(3) 0.0453(3) 0.25665(16) 0.0223(5) Uani 1 1 d . . .
C10 C 0.0697(3) 0.3559(3) 0.63269(15) 0.0193(4) Uani 1 1 d . . .
C11 C 0.2718(3) 0.4001(3) 0.73331(15) 0.0197(4) Uani 1 1 d . . .
C12 C 0.1037(3) 0.4572(3) 0.76761(15) 0.0195(4) Uani 1 1 d . . .
C13 C 0.5945(3) 0.1980(3) 0.79390(16) 0.0243(5) Uani 1 1 d . . .
H13A H 0.6218 0.1517 0.7408 0.029 Uiso 1 1 calc R . .
H13B H 0.7105 0.1919 0.8133 0.029 Uiso 1 1 calc R . .
C14 C 0.5029(4) 0.0899(3) 0.86172(17) 0.0271(5) Uani 1 1 d . . .
H14B H 0.4002 0.0758 0.8385 0.033 Uiso 1 1 calc R . .
H14A H 0.4553 0.1455 0.9115 0.033 Uiso 1 1 calc R . .
C15 C 0.6333(4) -0.0802(4) 0.8906(2) 0.0370(7) Uani 1 1 d . . .
H15A H 0.7286 -0.0671 0.9189 0.044 Uiso 1 1 calc R . .
H15B H 0.6868 -0.1319 0.8407 0.044 Uiso 1 1 calc R . .
H15C H 0.5689 -0.1516 0.9310 0.044 Uiso 1 1 calc R . .
C16 C -0.1390(4) 0.4834(3) 0.91205(16) 0.0257(5) Uani 1 1 d . . .
H16A H -0.1943 0.5477 0.9581 0.031 Uiso 1 1 calc R . .
H16B H -0.2313 0.5064 0.8718 0.031 Uiso 1 1 calc R . .
C17 C -0.0882(4) 0.2987(4) 0.95162(18) 0.0338(6) Uani 1 1 d . . .
H17B H 0.0084 0.2727 0.9899 0.041 Uiso 1 1 calc R . .
H17A H -0.0414 0.2324 0.9058 0.041 Uiso 1 1 calc R . .
C18 C -0.2496(6) 0.2504(5) 1.0024(2) 0.0516(9) Uani 1 1 d . . .
H18A H -0.3436 0.2726 0.9641 0.062 Uiso 1 1 calc R . .
H18B H -0.2961 0.3163 1.0477 0.062 Uiso 1 1 calc R . .
H18C H -0.2134 0.1310 1.0284 0.062 Uiso 1 1 calc R . .
N1 N -0.5805(3) 0.1379(4) 0.30929(18) 0.0392(6) Uani 1 1 d . . .
N2 N -0.0809(3) -0.0151(3) 0.19765(15) 0.0314(5) Uani 1 1 d . . .
S1 S 0.14682(8) 0.22354(8) 0.48824(4) 0.02044(14) Uani 1 1 d . . .
S2 S -0.22517(8) 0.34329(8) 0.56770(4) 0.02235(14) Uani 1 1 d . . .
S3 S 0.29921(8) 0.32453(8) 0.63775(4) 0.02233(14) Uani 1 1 d . . .
S4 S -0.07137(8) 0.45487(8) 0.71258(4) 0.02083(14) Uani 1 1 d . . .
S5 S 0.46372(8) 0.41653(8) 0.76891(4) 0.02461(15) Uani 1 1 d . . .
S6 S 0.04675(9) 0.55845(8) 0.85496(4) 0.02557(15) Uani 1 1 d . . .

loop_
_atom_site_aniso_label
_atom_site_aniso_U_11
_atom_site_aniso_U_22
_atom_site_aniso_U_33
_atom_site_aniso_U_23
_atom_site_aniso_U_13
_atom_site_aniso_U_12
C1 0.0183(10) 0.0200(11) 0.0180(10) -0.0050(9) -0.0024(8) -0.0057(9)
C2 0.0183(10) 0.0177(10) 0.0186(10) -0.0030(8) -0.0025(8) -0.0069(8)
C3 0.0196(11) 0.0202(11) 0.0190(11) -0.0059(9) -0.0005(8) -0.0060(9)
C4 0.0170(10) 0.0249(12) 0.0237(12) -0.0086(10) -0.0005(8) -0.0064(9)
C5 0.0185(10) 0.0204(11) 0.0235(12) -0.0061(9) -0.0038(8) -0.0062(9)
C6 0.0197(11) 0.0180(11) 0.0205(11) -0.0046(9) -0.0016(8) -0.0063(9)
C7 0.0181(10) 0.0212(11) 0.0187(11) -0.0062(9) -0.0005(8) -0.0067(8)
C8 0.0186(11) 0.0316(13) 0.0299(13) -0.0165(11) 0.0011(9) -0.0057(10)
C9 0.0188(11) 0.0253(12) 0.0242(12) -0.0060(10) -0.0010(9) -0.0078(9)
C10 0.0209(11) 0.0200(11) 0.0179(10) -0.0047(9) -0.0036(8) -0.0054(9)
C11 0.0204(11) 0.0189(11) 0.0202(11) -0.0044(9) -0.0047(8) -0.0046(9)
C12 0.0226(11) 0.0191(11) 0.0199(11) -0.0052(9) -0.0040(8) -0.0084(9)
C13 0.0210(11) 0.0264(13) 0.0242(12) -0.0042(10) -0.0050(9) -0.0041(10)
C14 0.0259(12) 0.0291(13) 0.0253(13) -0.0012(10) -0.0022(10) -0.0094(11)
C15 0.0392(16) 0.0334(15) 0.0322(15) 0.0025(12) -0.0033(12) -0.0080(13)
C16 0.0255(12) 0.0303(13) 0.0237(12) -0.0097(10) 0.0002(9) -0.0095(10)
C17 0.0497(17) 0.0305(14) 0.0258(13) -0.0068(11) -0.0047(12) -0.0162(13)
C18 0.075(3) 0.065(2) 0.0295(16) -0.0033(16) -0.0040(16) -0.046(2)
N1 0.0234(11) 0.0560(17) 0.0491(15) -0.0324(14) -0.0018(10) -0.0116(11)
N2 0.0353(13) 0.0346(13) 0.0285(12) -0.0137(10) -0.0007(9) -0.0115(10)
S1 0.0172(3) 0.0263(3) 0.0199(3) -0.0082(2) -0.0020(2) -0.0063(2)
S2 0.0188(3) 0.0298(3) 0.0207(3) -0.0112(2) -0.0003(2) -0.0063(2)
S3 0.0190(3) 0.0290(3) 0.0201(3) -0.0086(2) -0.0022(2) -0.0057(2)
S4 0.0181(3) 0.0266(3) 0.0193(3) -0.0077(2) -0.0020(2) -0.0062(2)
S5 0.0220(3) 0.0258(3) 0.0296(3) -0.0075(3) -0.0074(2) -0.0080(2)
S6 0.0301(3) 0.0292(3) 0.0233(3) -0.0124(3) 0.0007(2) -0.0131(3)

loop_
_geom_bond_atom_site_label_1
_geom_bond_atom_site_label_2
_geom_bond_distance
_geom_bond_site_symmetry_2
_geom_bond_publ_flag
C1 C10 1.348(3) . ?
C1 S1 1.751(2) . ?
C1 S2 1.755(2) . ?
C2 C7 1.384(3) . ?
C2 C3 1.402(3) . ?
C2 S1 1.740(2) . ?
C3 C4 1.377(3) . ?
C3 S2 1.745(2) . ?
C4 C5 1.390(3) . ?
C4 H4A 0.9500 . ?
C5 C6 1.401(3) . ?
C5 C8 1.431(3) . ?
C6 C7 1.390(3) . ?
C6 C9 1.432(3) . ?
C7 H7A 0.9500 . ?
C8 N1 1.143(3) . ?
C9 N2 1.146(3) . ?
C10 S3 1.748(2) . ?
C10 S4 1.752(2) . ?
C11 C12 1.334(3) . ?
C11 S5 1.748(2) . ?
C11 S3 1.760(2) . ?
C12 S6 1.747(2) . ?
C12 S4 1.754(2) . ?
C13 C14 1.507(4) . ?
C13 S5 1.817(3) . ?
C13 H13A 0.9900 . ?
C13 H13B 0.9900 . ?
C14 C15 1.514(4) . ?
C14 H14B 0.9900 . ?
C14 H14A 0.9900 . ?
C15 H15A 0.9800 . ?
C15 H15B 0.9800 . ?
C15 H15C 0.9800 . ?
C16 C17 1.513(4) . ?
C16 S6 1.811(3) . ?
C16 H16A 0.9900 . ?
C16 H16B 0.9900 . ?
C17 C18 1.514(5) . ?
C17 H17B 0.9900 . ?
C17 H17A 0.9900 . ?
C18 H18A 0.9800 . ?
C18 H18B 0.9800 . ?
C18 H18C 0.9800 . ?

loop_
_cod_related_entry_id
_cod_related_entry_database
_cod_related_entry_code
1 ChemSpider 9560367
